data_7246828
loop_
_publ_author_name
'Xu, Yiming'
'Chen, Kui'
'Ju, Xiang'
'Wu, Bin'
'Li, Xiaoting'
'Ji, Lijun'
'Wu, Yanyang'

_publ_section_title
;
 The effect of solvent--crystal interaction on the morphology of a solvate
 of rifampicin
;
_journal_issue 25
_journal_name_full CrystEngComm
_journal_page_first 3662
_journal_page_last 3673
_journal_paper_doi 10.1039/D3CE00300K
_journal_volume 25
_journal_year 2023
_chemical_absolute_configuration ad
_chemical_formula_moiety 'C43 H58 N4 O12, 0.5(C4 H10 O) [+ solvent]'
_chemical_formula_sum 'C45 H63 N4 O12.5'
_chemical_formula_weight 859.99
_space_group_crystal_system monoclinic
_space_group_IT_number 4
_space_group_name_Hall 'P 2yb'
_space_group_name_H-M_alt 'P 1 21 1'
_atom_sites_solution_hydrogens mixed
_audit_creation_method SHELXL-2018/3
_audit_update_record
;
2023-03-27 deposited with the CCDC.	2023-05-22 downloaded from the CCDC.
;
_cell_angle_alpha 90
_cell_angle_beta 90
_cell_angle_gamma 90
_cell_formula_units_Z 4
_cell_length_a 14.1064(7)
_cell_length_b 23.6828(12)
_cell_length_c 17.4985(9)
_cell_measurement_reflns_used 9692
_cell_measurement_temperature 173(2)
_cell_measurement_theta_max 68.72
_cell_measurement_theta_min 2.53
_cell_volume 5845.9(5)
_computing_structure_refinement 'SHELXL-2018/3 (Sheldrick, 2018)'
_computing_structure_solution 'SHELXT 2014/5 (Sheldrick, 2014)'
_diffrn_ambient_temperature 173(2)
_diffrn_measured_fraction_theta_full 0.986
_diffrn_measured_fraction_theta_max 0.986
_diffrn_measurement_device_type 'Bruker APEX-II CCD'
_diffrn_measurement_method '\fand \w scans'
_diffrn_radiation_type CuK\a
_diffrn_radiation_wavelength 1.54178
_diffrn_reflns_av_R_equivalents 0.0360
_diffrn_reflns_av_unetI/netI 0.0355
_diffrn_reflns_Laue_measured_fraction_full 0.986
_diffrn_reflns_Laue_measured_fraction_max 0.986
_diffrn_reflns_limit_h_max 16
_diffrn_reflns_limit_h_min -16
_diffrn_reflns_limit_k_max 28
_diffrn_reflns_limit_k_min -27
_diffrn_reflns_limit_l_max 20
_diffrn_reflns_limit_l_min -20
_diffrn_reflns_number 47581
_diffrn_reflns_point_group_measured_fraction_full 0.943
_diffrn_reflns_point_group_measured_fraction_max 0.943
_diffrn_reflns_theta_full 66.667
_diffrn_reflns_theta_max 66.667
_diffrn_reflns_theta_min 2.525
_exptl_absorpt_coefficient_mu 0.587
_exptl_crystal_colour colorless
_exptl_crystal_density_diffrn 0.977
_exptl_crystal_description block
_exptl_crystal_F_000 1844
_exptl_crystal_size_max 0.240
_exptl_crystal_size_mid 0.220
_exptl_crystal_size_min 0.200
_exptl_transmission_factor_max 0.7531
_exptl_transmission_factor_min 0.6576
_refine_diff_density_max 0.304
_refine_diff_density_min -0.317
_refine_diff_density_rms 0.053
_refine_ls_abs_structure_details
;
 Flack x determined using 7781 quotients [(I+)-(I-)]/[(I+)+(I-)]
 (Parsons, Flack and Wagner, Acta Cryst. B69 (2013) 249-259).
;
_refine_ls_abs_structure_Flack 0.13(4)
_refine_ls_extinction_method none
_refine_ls_goodness_of_fit_ref 1.052
_refine_ls_hydrogen_treatment mixed
_refine_ls_matrix_type full
_refine_ls_number_parameters 1142
_refine_ls_number_reflns 19519
_refine_ls_number_restraints 1
_refine_ls_restrained_S_all 1.052
_refine_ls_R_factor_all 0.0492
_refine_ls_R_factor_gt 0.0462
_refine_ls_shift/su_max 0.063
_refine_ls_shift/su_mean 0.001
_refine_ls_structure_factor_coef Fsqd
_refine_ls_weighting_details 'w=1/[\s^2^(Fo^2^)+(0.0923P)^2^+0.6239P] where P=(Fo^2^+2Fc^2^)/3'
_refine_ls_weighting_scheme calc
_refine_ls_wR_factor_gt 0.1324
_refine_ls_wR_factor_ref 0.1363
_reflns_Friedel_coverage 0.864
_reflns_Friedel_fraction_full 0.898
_reflns_Friedel_fraction_max 0.898
_reflns_number_gt 18332
_reflns_number_total 19519
_reflns_threshold_expression 'I > 2\s(I)'
_cod_data_source_file d3ce00300k1.cif
_cod_data_source_block a
_cod_depositor_comments
;
          Adding full bibliography for 7246828.cif.

2024-09-02
Z value and formula fixed to values more according to usual
chemical conventions.                 miguel
;
_cod_original_formula_sum 'C90 H126 N8 O25'
_cod_original_formula_weight 1719.98
_cod_original_formula_moiety '2(C43 H58 N4 O12), C4 H10 O [+ solvent]'
_cod_original_formula_units_Z 2
_cod_original_sg_symbol_H-M 'P 21'
_cod_database_code 7246828
_shelx_shelxl_version_number 2018/3
_shelx_space_group_comment
;
The symmetry employed for this shelxl refinement is uniquely defined
by the following loop, which should always be used as a source of
symmetry information in preference to the above space-group names.
They are only intended as comments.
;
_shelx_estimated_absorpt_t_min 0.872
_shelx_estimated_absorpt_t_max 0.892

loop_
_space_group_symop_operation_xyz
'x, y, z'
'-x, y+1/2, -z'

loop_
_atom_site_label
_atom_site_type_symbol
_atom_site_fract_x
_atom_site_fract_y
_atom_site_fract_z
_atom_site_U_iso_or_equiv
_atom_site_adp_type
_atom_site_occupancy
_atom_site_site_symmetry_order
_atom_site_calc_flag
_atom_site_refinement_flags_posn
_atom_site_refinement_flags_adp
_atom_site_refinement_flags_occupancy
_atom_site_disorder_assembly
_atom_site_disorder_group
C1 C -0.2362(2) 0.90107(15) 0.80189(18) 0.0383(7) Uani 1 1 d . . . . .
H1 H 0.756(3) 0.260(2) 0.980(3) 0.064(13) Uiso 1 1 d . . . . .
N1 N 0.34547(19) 0.90979(13) 0.74395(16) 0.0407(6) Uani 1 1 d . . . . .
O1 O -0.29079(15) 0.86243(10) 0.75846(13) 0.0403(5) Uani 1 1 d . . . . .
C2 C -0.1330(2) 0.90530(14) 0.77398(19) 0.0371(7) Uani 1 1 d . . . . .
N2 N 0.40135(19) 0.93267(13) 0.68670(15) 0.0397(6) Uani 1 1 d . . . . .
O2 O -0.22917(15) 0.88180(10) 0.88016(12) 0.0377(5) Uani 1 1 d . . . . .
O3 O -0.11357(17) 0.91962(12) 0.70715(13) 0.0469(6) Uani 1 1 d . . . . .
C3 C -0.0747(2) 0.89070(14) 0.83593(17) 0.0343(7) Uani 1 1 d . . . . .
N3 N 0.51582(19) 0.94024(12) 0.55071(16) 0.0381(6) Uani 1 1 d . . . . .
H3 H 0.495149 0.903897 0.526850 0.046 Uiso 1 1 calc R U . . .
O6 O 0.18816(15) 0.84370(10) 1.00071(12) 0.0364(5) Uani 1 1 d . . . . .
H6 H 0.141566 0.840685 1.030313 0.055 Uiso 1 1 calc R U . . .
N6 N 0.60614(18) 0.26608(13) 0.76157(15) 0.0384(6) Uani 1 1 d . . . . .
C6 C -0.0076(2) 0.85664(13) 0.98050(16) 0.0312(6) Uani 1 1 d . . . . .
O5 O 0.02413(16) 0.84236(11) 1.04636(12) 0.0405(5) Uani 1 1 d . . . . .
N5 N 0.58689(18) 0.30775(12) 0.61977(15) 0.0360(6) Uani 1 1 d . . . . .
H5A H 0.621971 0.279149 0.634978 0.043 Uiso 1 1 calc R U . . .
C5 C -0.1069(2) 0.86179(13) 0.96931(17) 0.0334(6) Uani 1 1 d . . . . .
O4 O 0.06805(17) 0.91673(15) 0.71716(14) 0.0579(8) Uani 1 1 d . . . . .
H4 H 0.008941 0.914160 0.712496 0.087 Uiso 1 1 calc R U . . .
C4 C -0.1349(2) 0.87737(13) 0.89777(18) 0.0331(6) Uani 1 1 d . . . . .
N4 N 0.32131(18) 0.86607(13) 0.88437(16) 0.0399(6) Uani 1 1 d . . . . .
H4A H 0.356546 0.895594 0.873161 0.048 Uiso 1 1 calc R U . . .
N7 N 0.66009(19) 0.24212(13) 0.81891(15) 0.0397(6) Uani 1 1 d . . . . .
C7 C 0.0594(2) 0.86745(13) 0.91769(17) 0.0311(6) Uani 1 1 d . . . . .
O7 O 0.32740(18) 0.77828(11) 0.93758(17) 0.0529(6) Uani 1 1 d . . . . .
O8 O 0.33544(16) 0.65271(10) 0.77186(13) 0.0403(5) Uani 1 1 d . . . . .
H8 H 0.279691 0.641637 0.779623 0.061 Uiso 1 1 calc R U . . .
N8 N 0.77462(18) 0.22766(12) 0.95207(15) 0.0351(6) Uani 1 1 d . . . . .
C8 C 0.0261(2) 0.88581(13) 0.84506(17) 0.0318(6) Uani 1 1 d . . . . .
O9 O 0.16233(17) 0.61570(10) 0.72784(15) 0.0444(6) Uani 1 1 d . . . . .
H9 H 0.161095 0.581971 0.713020 0.067 Uiso 1 1 calc R U . . .
C9 C 0.0942(2) 0.89804(16) 0.78764(18) 0.0401(7) Uani 1 1 d . . . . .
O10 O -0.02177(17) 0.69942(10) 0.61776(12) 0.0405(5) Uani 1 1 d . . . . .
C10 C 0.1913(2) 0.89209(15) 0.80071(18) 0.0379(7) Uani 1 1 d . . . . .
C11 C 0.2222(2) 0.87126(14) 0.87290(18) 0.0359(7) Uani 1 1 d . . . . .
O11 O -0.0544(4) 0.60811(16) 0.6143(3) 0.120(2) Uani 1 1 d . . . . .
O12 O -0.1606(2) 0.67681(11) 0.77671(18) 0.0561(7) Uani 1 1 d . . . . .
C12 C 0.1575(2) 0.86020(13) 0.93028(17) 0.0315(6) Uani 1 1 d . . . . .
O13 O -0.02878(14) 0.31596(10) 0.74395(13) 0.0371(5) Uani 1 1 d . . . . .
C13 C 0.2542(2) 0.90966(15) 0.73906(19) 0.0387(7) Uani 1 1 d . . . . .
H13 H 0.226259 0.921750 0.692441 0.046 Uiso 1 1 calc R U . . .
C14 C 0.3665(2) 0.81958(15) 0.91111(18) 0.0377(7) Uani 1 1 d . . . . .
O14 O 0.03568(15) 0.29948(11) 0.62200(12) 0.0390(5) Uani 1 1 d . . . . .
C15 C 0.4739(2) 0.82294(16) 0.9017(2) 0.0419(7) Uani 1 1 d . . . . .
O15 O 0.14611(16) 0.25913(11) 0.79523(13) 0.0426(5) Uani 1 1 d . . . . .
O16 O 0.32816(16) 0.26704(14) 0.78849(14) 0.0544(7) Uani 1 1 d . . . . .
H16A H 0.268690 0.267159 0.790860 0.082 Uiso 1 1 calc R U . . .
C16 C 0.5127(2) 0.79207(17) 0.8482(2) 0.0457(8) Uani 1 1 d . . . . .
H16 H 0.579639 0.793955 0.842438 0.055 Uiso 1 1 calc R U . . .
C17 C 0.4601(2) 0.75470(16) 0.7963(2) 0.0445(8) Uani 1 1 d . . . . .
H17 H 0.394251 0.749939 0.805828 0.053 Uiso 1 1 calc R U . . .
O17 O 0.29462(16) 0.32649(12) 0.45383(13) 0.0443(6) Uani 1 1 d . . . . .
C18 C 0.4964(2) 0.72710(16) 0.7373(2) 0.0476(8) Uani 1 1 d . . . . .
H18 H 0.563160 0.729303 0.730889 0.057 Uiso 1 1 calc R U . . .
O18 O 0.45793(15) 0.32352(10) 0.50050(11) 0.0352(5) Uani 1 1 d . . . . .
H18A H 0.415171 0.317242 0.468188 0.053 Uiso 1 1 calc R U . . .
O19 O 0.59500(17) 0.39216(11) 0.55710(16) 0.0485(6) Uani 1 1 d . . . . .
C19 C 0.4429(3) 0.69270(15) 0.6798(2) 0.0455(8) Uani 1 1 d . . . . .
H19 H 0.473216 0.654622 0.676498 0.055 Uiso 1 1 calc R U . . .
C21 C 0.2792(3) 0.65740(14) 0.6394(2) 0.0415(7) Uani 1 1 d . . . . .
H21 H 0.281996 0.682998 0.594058 0.050 Uiso 1 1 calc R U . . .
O21 O 0.44026(17) 0.55918(10) 0.77063(15) 0.0447(6) Uani 1 1 d . . . . .
H21A H 0.408151 0.588237 0.780022 0.067 Uiso 1 1 calc R U . . .
C20 C 0.3388(2) 0.68462(13) 0.70246(19) 0.0381(7) Uani 1 1 d . . . . .
H20 H 0.311532 0.722774 0.713208 0.046 Uiso 1 1 calc R U . . .
O20 O 0.61664(17) 0.52676(11) 0.73930(14) 0.0468(6) Uani 1 1 d . . . . .
H20A H 0.569917 0.548707 0.737504 0.070 Uiso 1 1 calc R U . . .
O22 O 0.24098(16) 0.48359(10) 0.88319(12) 0.0378(5) Uani 1 1 d . . . . .
C22 C 0.1718(2) 0.65221(14) 0.6633(2) 0.0396(7) Uani 1 1 d . . . . .
H22 H 0.135608 0.635663 0.619577 0.048 Uiso 1 1 calc R U . . .
C24 C 0.0175(2) 0.69732(13) 0.69557(17) 0.0334(6) Uani 1 1 d . . . . .
H24 H 0.007102 0.658776 0.717343 0.040 Uiso 1 1 calc R U . . .
O24 O 0.09012(18) 0.50366(11) 0.73746(17) 0.0520(6) Uani 1 1 d . . . . .
C23 C 0.1242(2) 0.70774(13) 0.68705(18) 0.0349(7) Uani 1 1 d . . . . .
H23 H 0.149042 0.717662 0.738865 0.042 Uiso 1 1 calc R U . . .
O23 O 0.2306(2) 0.57812(11) 0.88980(16) 0.0579(7) Uani 1 1 d . . . . .
C25 C -0.0368(2) 0.74049(13) 0.74349(17) 0.0324(6) Uani 1 1 d . . . . .
H25 H -0.023571 0.778966 0.722486 0.039 Uiso 1 1 calc R U . . .
C27 C -0.1992(2) 0.77727(15) 0.77550(19) 0.0393(7) Uani 1 1 d . . . . .
H27 H -0.200320 0.781330 0.829504 0.047 Uiso 1 1 calc R U . . .
O27 O 0.0538(2) 0.19256(14) 0.90172(19) 0.0644(8) Uani 1 1 d . . . . .
H27A H 0.078728 0.212082 0.867060 0.097 Uiso 1 1 calc R U . . .
C26 C -0.1440(2) 0.73023(14) 0.74013(19) 0.0383(7) Uani 1 1 d . . . . .
H26 H -0.163058 0.726938 0.685278 0.046 Uiso 1 1 calc R U . . .
C28 C -0.2465(2) 0.81313(15) 0.73245(18) 0.0367(7) Uani 1 1 d . . . . .
H28 H -0.250854 0.804907 0.679433 0.044 Uiso 1 1 calc R U . . .
C29 C -0.2869(3) 0.95660(17) 0.8001(2) 0.0524(9) Uani 1 1 d . . . . .
H29A H -0.285493 0.971830 0.748025 0.079 Uiso 1 1 calc R U . . .
H29B H -0.255503 0.983090 0.834900 0.079 Uiso 1 1 calc R U . . .
H29C H -0.352811 0.951231 0.816155 0.079 Uiso 1 1 calc R U . . .
C02U C 0.2162(3) 0.19234(18) 0.9529(2) 0.0559(10) Uani 1 1 d . . . . .
H02A H 0.229379 0.155770 0.927619 0.067 Uiso 1 1 calc R U . . .
H02B H 0.233425 0.222702 0.916580 0.067 Uiso 1 1 calc R U . . .
C30 C -0.1754(2) 0.85093(15) 1.03394(19) 0.0396(7) Uani 1 1 d . . . . .
H30A H -0.231355 0.831182 1.014252 0.059 Uiso 1 1 calc R U . . .
H30B H -0.194770 0.886966 1.056609 0.059 Uiso 1 1 calc R U . . .
H30C H -0.144528 0.827590 1.072913 0.059 Uiso 1 1 calc R U . . .
C32 C 0.4296(3) 0.97613(15) 0.5627(2) 0.0433(8) Uani 1 1 d . . . . .
H32A H 0.400169 0.984774 0.512686 0.052 Uiso 1 1 calc R U . . .
H32B H 0.448287 1.012262 0.586834 0.052 Uiso 1 1 calc R U . . .
C31 C 0.3580(2) 0.94606(15) 0.61331(19) 0.0401(7) Uani 1 1 d . . . . .
H31A H 0.302014 0.970561 0.621317 0.048 Uiso 1 1 calc R U . . .
H31B H 0.336556 0.910881 0.588108 0.048 Uiso 1 1 calc R U . . .
C33 C 0.5590(2) 0.92700(16) 0.62690(19) 0.0403(7) Uani 1 1 d . . . . .
H33A H 0.580179 0.962341 0.651859 0.048 Uiso 1 1 calc R U . . .
H33B H 0.615029 0.902338 0.619924 0.048 Uiso 1 1 calc R U . . .
C34 C 0.4865(2) 0.89756(15) 0.67682(19) 0.0393(7) Uani 1 1 d . . . . .
H34A H 0.468574 0.861131 0.653148 0.047 Uiso 1 1 calc R U . . .
H34B H 0.514800 0.889508 0.727441 0.047 Uiso 1 1 calc R U . . .
C035 C 0.1101(3) 0.1961(2) 0.9695(3) 0.0636(11) Uani 1 1 d . . . . .
H03A H 0.092031 0.165108 1.004567 0.076 Uiso 1 1 calc R U . . .
H03B H 0.096616 0.232299 0.995657 0.076 Uiso 1 1 calc R U . . .
C35 C 0.5845(3) 0.96790(18) 0.4980(2) 0.0533(9) Uani 1 1 d . . . . .
H35A H 0.638963 0.942940 0.490019 0.080 Uiso 1 1 calc R U . . .
H35B H 0.606050 1.003567 0.520473 0.080 Uiso 1 1 calc R U . . .
H35C H 0.553531 0.975415 0.448920 0.080 Uiso 1 1 calc R U . . .
C37 C 0.4539(4) 0.72194(19) 0.6018(3) 0.0621(11) Uani 1 1 d . . . . .
H37A H 0.432720 0.696347 0.561257 0.093 Uiso 1 1 calc R U . . .
H37B H 0.520578 0.731763 0.593664 0.093 Uiso 1 1 calc R U . . .
H37C H 0.415289 0.756351 0.600900 0.093 Uiso 1 1 calc R U . . .
C36 C 0.5258(3) 0.8603(2) 0.9558(3) 0.0649(12) Uani 1 1 d . . . . .
H36A H 0.594146 0.856276 0.947651 0.097 Uiso 1 1 calc R U . . .
H36B H 0.510111 0.849651 1.008432 0.097 Uiso 1 1 calc R U . . .
H36C H 0.507158 0.899650 0.946957 0.097 Uiso 1 1 calc R U . . .
C38 C 0.3157(3) 0.59935(16) 0.6136(2) 0.0500(9) Uani 1 1 d . . . . .
H38A H 0.273700 0.584235 0.573908 0.075 Uiso 1 1 calc R U . . .
H38B H 0.316640 0.573509 0.657305 0.075 Uiso 1 1 calc R U . . .
H38C H 0.379947 0.603274 0.592988 0.075 Uiso 1 1 calc R U . . .
C39 C 0.1439(3) 0.75842(15) 0.6347(2) 0.0480(8) Uani 1 1 d . . . . .
H39A H 0.125800 0.748938 0.582188 0.072 Uiso 1 1 calc R U . . .
H39B H 0.211571 0.767683 0.636406 0.072 Uiso 1 1 calc R U . . .
H39C H 0.106885 0.790983 0.652141 0.072 Uiso 1 1 calc R U . . .
C03E C 0.2776(4) 0.1972(2) 1.0217(3) 0.0757(14) Uani 1 1 d . . . . .
H03C H 0.266800 0.164170 1.055276 0.091 Uiso 1 1 calc R U . . .
H03D H 0.259725 0.231553 1.050621 0.091 Uiso 1 1 calc R U . . .
C03H C 0.3826(4) 0.2003(2) 1.0007(3) 0.0794(14) Uani 1 1 d . . . . .
H03E H 0.398034 0.169928 0.964849 0.119 Uiso 1 1 calc R U . . .
H03F H 0.421099 0.196188 1.047039 0.119 Uiso 1 1 calc R U . . .
H03G H 0.396123 0.236904 0.976882 0.119 Uiso 1 1 calc R U . . .
C40 C -0.0558(4) 0.65358(19) 0.5859(3) 0.0673(13) Uani 1 1 d . . . . .
C41 C -0.0941(6) 0.6663(3) 0.5073(3) 0.111(3) Uani 1 1 d . . . . .
H41A H -0.091622 0.632035 0.475883 0.167 Uiso 1 1 calc R U . . .
H41B H -0.055724 0.695896 0.483399 0.167 Uiso 1 1 calc R U . . .
H41C H -0.159969 0.679132 0.511455 0.167 Uiso 1 1 calc R U . . .
C42 C -0.0008(3) 0.73841(17) 0.82645(19) 0.0456(8) Uani 1 1 d . . . . .
H42A H -0.001104 0.699245 0.844530 0.068 Uiso 1 1 calc R U . . .
H42B H -0.042194 0.761318 0.858990 0.068 Uiso 1 1 calc R U . . .
H42C H 0.063984 0.753333 0.828647 0.068 Uiso 1 1 calc R U . . .
C43 C -0.2499(4) 0.6531(2) 0.7582(4) 0.0863(17) Uani 1 1 d . . . . .
H43A H -0.257668 0.652484 0.702542 0.129 Uiso 1 1 calc R U . . .
H43B H -0.300325 0.676006 0.781079 0.129 Uiso 1 1 calc R U . . .
H43C H -0.253417 0.614518 0.778120 0.129 Uiso 1 1 calc R U . . .
C44 C 0.0262(2) 0.27928(14) 0.69968(18) 0.0353(7) Uani 1 1 d . . . . .
C45 C 0.1293(2) 0.27497(14) 0.72704(18) 0.0340(6) Uani 1 1 d . . . . .
C46 C 0.1883(2) 0.28966(14) 0.66738(17) 0.0329(6) Uani 1 1 d . . . . .
C47 C 0.1300(2) 0.30267(13) 0.60456(17) 0.0331(6) Uani 1 1 d . . . . .
C48 C 0.1614(2) 0.31614(14) 0.53228(17) 0.0346(6) Uani 1 1 d . . . . .
C49 C 0.2604(2) 0.31717(14) 0.52044(17) 0.0344(6) Uani 1 1 d . . . . .
C50 C 0.3259(2) 0.30717(13) 0.58504(17) 0.0302(6) Uani 1 1 d . . . . .
C51 C 0.2906(2) 0.29258(13) 0.65830(17) 0.0315(6) Uani 1 1 d . . . . .
C52 C 0.3558(2) 0.28151(14) 0.71723(17) 0.0355(7) Uani 1 1 d . . . . .
C53 C 0.4541(2) 0.28515(15) 0.70384(17) 0.0361(7) Uani 1 1 d . . . . .
C54 C 0.4875(2) 0.30308(14) 0.63078(18) 0.0331(6) Uani 1 1 d . . . . .
C55 C 0.4248(2) 0.31214(13) 0.57134(17) 0.0310(6) Uani 1 1 d . . . . .
C56 C 0.6325(2) 0.35211(14) 0.58808(17) 0.0325(6) Uani 1 1 d . . . . .
C57 C 0.7391(2) 0.34904(15) 0.59822(19) 0.0372(7) Uani 1 1 d . . . . .
C58 C 0.7777(2) 0.37826(15) 0.6559(2) 0.0398(7) Uani 1 1 d . . . . .
H58 H 0.844375 0.376054 0.663114 0.048 Uiso 1 1 calc R U . . .
C59 C 0.7233(2) 0.41303(15) 0.7080(2) 0.0399(7) Uani 1 1 d . . . . .
H59 H 0.657855 0.418314 0.697163 0.048 Uiso 1 1 calc R U . . .
C60 C 0.7581(2) 0.43787(15) 0.7693(2) 0.0427(8) Uani 1 1 d . . . . .
H60 H 0.824581 0.434903 0.776828 0.051 Uiso 1 1 calc R U . . .
C61 C 0.7030(2) 0.47066(15) 0.8290(2) 0.0425(8) Uani 1 1 d . . . . .
H61 H 0.739425 0.505755 0.841196 0.051 Uiso 1 1 calc R U . . .
C62 C 0.6047(2) 0.48809(14) 0.80091(19) 0.0365(7) Uani 1 1 d . . . . .
H62 H 0.572300 0.453663 0.780580 0.044 Uiso 1 1 calc R U . . .
C63 C 0.5408(2) 0.51394(14) 0.8634(2) 0.0385(7) Uani 1 1 d . . . . .
H63 H 0.538347 0.486225 0.906512 0.046 Uiso 1 1 calc R U . . .
C64 C 0.4395(2) 0.52272(13) 0.83603(19) 0.0371(7) Uani 1 1 d . . . . .
H64 H 0.403146 0.541822 0.877719 0.044 Uiso 1 1 calc R U . . .
C65 C 0.3850(2) 0.46890(13) 0.81233(19) 0.0359(7) Uani 1 1 d . . . . .
H65 H 0.407783 0.457918 0.760292 0.043 Uiso 1 1 calc R U . . .
C66 C 0.2786(2) 0.48334(14) 0.80550(17) 0.0337(6) Uani 1 1 d . . . . .
H66 H 0.271322 0.521783 0.782599 0.040 Uiso 1 1 calc R U . . .
C67 C 0.2207(2) 0.44055(14) 0.75872(19) 0.0361(7) Uani 1 1 d . . . . .
H67 H 0.236055 0.402080 0.778778 0.043 Uiso 1 1 calc R U . . .
C68 C 0.1143(2) 0.44953(14) 0.7687(2) 0.0386(7) Uani 1 1 d . . . . .
H68 H 0.099389 0.449715 0.824593 0.046 Uiso 1 1 calc R U . . .
C69 C 0.0590(2) 0.40290(14) 0.73148(19) 0.0386(7) Uani 1 1 d . . . . .
H69 H 0.055902 0.401015 0.677305 0.046 Uiso 1 1 calc R U . . .
C70 C 0.0145(2) 0.36420(14) 0.77305(18) 0.0336(6) Uani 1 1 d . . . . .
H70 H 0.011923 0.369895 0.826754 0.040 Uiso 1 1 calc R U . . .
C71 C -0.0250(3) 0.22347(16) 0.6982(2) 0.0457(8) Uani 1 1 d . . . . .
H71A H -0.088654 0.228762 0.677057 0.069 Uiso 1 1 calc R U . . .
H71B H -0.029852 0.208615 0.750362 0.069 Uiso 1 1 calc R U . . .
H71C H 0.010349 0.196725 0.666369 0.069 Uiso 1 1 calc R U . . .
C72 C 0.0951(2) 0.32680(16) 0.46619(19) 0.0430(8) Uani 1 1 d . . . . .
H72A H 0.111007 0.362933 0.442110 0.064 Uiso 1 1 calc R U . . .
H72B H 0.029616 0.328058 0.484902 0.064 Uiso 1 1 calc R U . . .
H72C H 0.101478 0.296337 0.428645 0.064 Uiso 1 1 calc R U . . .
C73 C 0.6157(2) 0.22878(17) 0.8925(2) 0.0442(8) Uani 1 1 d . . . . .
H73A H 0.557224 0.206545 0.884003 0.053 Uiso 1 1 calc R U . . .
H73B H 0.598235 0.264133 0.919198 0.053 Uiso 1 1 calc R U . . .
C74 C 0.6845(2) 0.19521(16) 0.9410(2) 0.0438(8) Uani 1 1 d . . . . .
H74A H 0.655509 0.187098 0.991337 0.053 Uiso 1 1 calc R U . . .
H74B H 0.698572 0.158760 0.915723 0.053 Uiso 1 1 calc R U . . .
C75 C 0.5154(2) 0.26729(16) 0.76678(19) 0.0407(7) Uani 1 1 d . . . . .
H75 H 0.486798 0.256092 0.813546 0.049 Uiso 1 1 calc R U . . .
C76 C 0.7491(2) 0.27300(15) 0.82734(19) 0.0368(7) Uani 1 1 d . . . . .
H76A H 0.736625 0.310064 0.851480 0.044 Uiso 1 1 calc R U . . .
H76B H 0.777092 0.279878 0.776291 0.044 Uiso 1 1 calc R U . . .
C77 C 0.8183(2) 0.24016(15) 0.87568(18) 0.0359(7) Uani 1 1 d . . . . .
H77A H 0.834985 0.204383 0.849695 0.043 Uiso 1 1 calc R U . . .
H77B H 0.877096 0.262375 0.882715 0.043 Uiso 1 1 calc R U . . .
C78 C 0.8420(3) 0.19720(17) 1.0031(2) 0.0461(8) Uani 1 1 d . . . . .
H78A H 0.856150 0.159987 0.981389 0.069 Uiso 1 1 calc R U . . .
H78B H 0.813449 0.192580 1.053730 0.069 Uiso 1 1 calc R U . . .
H78C H 0.900797 0.219007 1.007617 0.069 Uiso 1 1 calc R U . . .
C79 C 0.7929(3) 0.3137(2) 0.5421(2) 0.0560(10) Uani 1 1 d . . . . .
H79A H 0.784831 0.329275 0.490612 0.084 Uiso 1 1 calc R U . . .
H79B H 0.768658 0.274891 0.543304 0.084 Uiso 1 1 calc R U . . .
H79C H 0.860293 0.313686 0.555560 0.084 Uiso 1 1 calc R U . . .
C80 C 0.6972(4) 0.4351(2) 0.9011(2) 0.0660(12) Uani 1 1 d . . . . .
H80A H 0.654750 0.403018 0.892426 0.099 Uiso 1 1 calc R U . . .
H80B H 0.672553 0.458236 0.943151 0.099 Uiso 1 1 calc R U . . .
H80C H 0.760537 0.421238 0.914412 0.099 Uiso 1 1 calc R U . . .
C81 C 0.5798(3) 0.56935(17) 0.8960(2) 0.0502(9) Uani 1 1 d . . . . .
H81A H 0.644371 0.563258 0.914977 0.075 Uiso 1 1 calc R U . . .
H81B H 0.539250 0.582085 0.938073 0.075 Uiso 1 1 calc R U . . .
H81C H 0.580742 0.598131 0.855771 0.075 Uiso 1 1 calc R U . . .
C82 C 0.4005(3) 0.41825(15) 0.8650(2) 0.0478(8) Uani 1 1 d . . . . .
H82A H 0.355704 0.388200 0.851547 0.072 Uiso 1 1 calc R U . . .
H82B H 0.390110 0.429724 0.918153 0.072 Uiso 1 1 calc R U . . .
H82C H 0.465475 0.404334 0.859060 0.072 Uiso 1 1 calc R U . . .
C83 C 0.2522(3) 0.44238(17) 0.6748(2) 0.0480(8) Uani 1 1 d . . . . .
H83A H 0.212493 0.416768 0.644571 0.072 Uiso 1 1 calc R U . . .
H83B H 0.318610 0.430597 0.670946 0.072 Uiso 1 1 calc R U . . .
H83C H 0.245513 0.480941 0.655164 0.072 Uiso 1 1 calc R U . . .
C84 C 0.2247(3) 0.53242(15) 0.9193(2) 0.0429(8) Uani 1 1 d . . . . .
C85 C 0.2046(5) 0.5228(2) 1.0029(3) 0.0809(16) Uani 1 1 d . . . . .
H85A H 0.172498 0.555931 1.024188 0.121 Uiso 1 1 calc R U . . .
H85B H 0.264387 0.516552 1.030210 0.121 Uiso 1 1 calc R U . . .
H85C H 0.163863 0.489520 1.008797 0.121 Uiso 1 1 calc R U . . .
C86 C -0.0030(3) 0.5213(2) 0.7604(4) 0.0846(18) Uani 1 1 d . . . . .
H86A H -0.015036 0.559592 0.741403 0.127 Uiso 1 1 calc R U . . .
H86B H -0.007190 0.521123 0.816325 0.127 Uiso 1 1 calc R U . . .
H86C H -0.050248 0.495376 0.739221 0.127 Uiso 1 1 calc R U . . .

loop_
_atom_site_aniso_label
_atom_site_aniso_U_11
_atom_site_aniso_U_22
_atom_site_aniso_U_33
_atom_site_aniso_U_23
_atom_site_aniso_U_13
_atom_site_aniso_U_12
C1 0.0306(16) 0.0528(19) 0.0315(16) -0.0037(14) -0.0020(12) 0.0035(14)
N1 0.0312(14) 0.0561(17) 0.0348(14) 0.0017(12) 0.0064(11) -0.0053(12)
O1 0.0259(10) 0.0561(14) 0.0388(12) -0.0049(10) -0.0043(9) 0.0029(9)
C2 0.0309(16) 0.0473(18) 0.0332(16) -0.0015(13) -0.0038(12) 0.0002(13)
N2 0.0309(13) 0.0566(17) 0.0316(14) 0.0033(12) 0.0053(11) -0.0027(12)
O2 0.0263(10) 0.0560(14) 0.0308(11) -0.0038(10) 0.0017(8) 0.0041(9)
O3 0.0388(12) 0.0726(17) 0.0294(12) 0.0076(11) -0.0043(9) -0.0028(11)
C3 0.0320(16) 0.0457(17) 0.0253(15) -0.0036(12) -0.0004(12) 0.0002(13)
N3 0.0345(14) 0.0428(15) 0.0369(14) -0.0004(11) 0.0074(11) -0.0070(11)
O6 0.0318(11) 0.0545(13) 0.0228(10) -0.0015(9) -0.0015(8) -0.0008(9)
N6 0.0301(14) 0.0530(16) 0.0321(14) 0.0043(12) -0.0058(11) -0.0024(11)
C6 0.0340(16) 0.0356(15) 0.0240(14) -0.0038(11) 0.0004(12) 0.0012(12)
O5 0.0347(12) 0.0583(14) 0.0284(11) 0.0031(10) 0.0011(9) 0.0069(10)
N5 0.0246(12) 0.0471(15) 0.0363(14) 0.0062(11) 0.0038(10) 0.0048(11)
C5 0.0321(15) 0.0395(16) 0.0287(15) -0.0055(12) 0.0047(12) 0.0006(12)
O4 0.0297(12) 0.114(2) 0.0297(12) 0.0230(14) 0.0005(10) -0.0006(14)
C4 0.0284(15) 0.0383(16) 0.0326(16) -0.0062(12) 0.0011(12) 0.0012(12)
N4 0.0260(13) 0.0547(17) 0.0392(15) 0.0056(12) -0.0010(11) -0.0082(12)
N7 0.0323(14) 0.0543(16) 0.0324(14) 0.0100(12) -0.0045(11) -0.0032(12)
C7 0.0313(15) 0.0371(15) 0.0249(14) -0.0059(11) 0.0004(11) -0.0035(12)
O7 0.0425(13) 0.0476(14) 0.0687(18) 0.0021(12) 0.0216(12) -0.0018(11)
O8 0.0375(12) 0.0410(12) 0.0425(13) 0.0103(10) 0.0038(10) 0.0019(10)
N8 0.0300(13) 0.0420(15) 0.0331(14) 0.0013(11) -0.0022(10) 0.0020(11)
C8 0.0294(15) 0.0417(16) 0.0243(14) -0.0034(12) 0.0003(11) -0.0028(12)
O9 0.0474(14) 0.0310(11) 0.0548(15) 0.0132(10) 0.0006(11) 0.0005(10)
C9 0.0349(17) 0.057(2) 0.0284(15) 0.0013(14) -0.0032(13) -0.0026(14)
O10 0.0530(13) 0.0406(12) 0.0279(11) -0.0017(9) -0.0087(10) 0.0069(10)
C10 0.0322(16) 0.0513(19) 0.0301(16) -0.0006(13) 0.0011(12) -0.0049(14)
C11 0.0293(15) 0.0467(18) 0.0317(16) -0.0018(13) -0.0006(12) -0.0024(13)
O11 0.219(6) 0.051(2) 0.090(3) -0.0031(19) -0.081(3) -0.028(3)
O12 0.0487(15) 0.0443(14) 0.0754(19) 0.0076(13) 0.0098(13) -0.0091(11)
C12 0.0311(15) 0.0372(15) 0.0262(14) -0.0030(12) -0.0037(12) -0.0028(12)
O13 0.0245(10) 0.0480(12) 0.0388(12) -0.0012(10) 0.0031(9) -0.0082(9)
C13 0.0345(17) 0.0483(18) 0.0335(16) 0.0012(14) 0.0006(13) -0.0016(14)
C14 0.0302(16) 0.0519(19) 0.0310(16) -0.0020(14) 0.0018(12) -0.0048(14)
O14 0.0258(10) 0.0608(14) 0.0304(11) 0.0001(10) -0.0042(8) -0.0063(10)
C15 0.0275(16) 0.057(2) 0.0410(18) 0.0045(15) -0.0012(13) -0.0035(14)
O15 0.0332(11) 0.0655(15) 0.0292(11) 0.0088(10) 0.0014(9) -0.0009(10)
O16 0.0268(11) 0.106(2) 0.0304(12) 0.0179(13) -0.0043(9) -0.0113(13)
C16 0.0256(16) 0.059(2) 0.053(2) 0.0066(17) 0.0028(14) -0.0008(14)
C17 0.0272(16) 0.055(2) 0.051(2) 0.0028(16) 0.0084(14) 0.0008(14)
O17 0.0379(12) 0.0673(16) 0.0275(11) 0.0026(10) -0.0031(9) -0.0108(11)
C18 0.0322(17) 0.0457(19) 0.065(2) 0.0019(17) 0.0135(16) 0.0019(14)
O18 0.0334(11) 0.0491(12) 0.0232(10) -0.0014(9) 0.0018(8) -0.0053(9)
O19 0.0387(13) 0.0449(13) 0.0619(16) 0.0078(12) -0.0172(11) -0.0059(10)
C19 0.0460(19) 0.0379(18) 0.053(2) 0.0013(15) 0.0170(16) 0.0066(15)
C21 0.051(2) 0.0363(17) 0.0375(17) 0.0014(13) 0.0055(14) 0.0056(14)
O21 0.0374(13) 0.0368(12) 0.0598(16) 0.0164(11) 0.0042(11) 0.0037(9)
C20 0.0405(17) 0.0314(15) 0.0424(18) 0.0051(13) 0.0098(14) 0.0045(13)
O20 0.0387(13) 0.0571(15) 0.0448(13) 0.0155(11) 0.0041(10) 0.0093(11)
O22 0.0424(12) 0.0397(12) 0.0314(11) 0.0029(9) 0.0053(9) -0.0040(9)
C22 0.0468(19) 0.0315(15) 0.0406(17) 0.0018(13) 0.0015(14) 0.0028(14)
C24 0.0446(17) 0.0301(14) 0.0256(15) 0.0001(11) -0.0050(12) 0.0023(13)
O24 0.0408(13) 0.0420(13) 0.0733(18) 0.0172(12) -0.0044(12) -0.0026(10)
C23 0.0416(17) 0.0300(15) 0.0331(16) 0.0036(12) 0.0022(13) 0.0045(12)
O23 0.0761(19) 0.0472(15) 0.0504(16) 0.0021(12) 0.0148(14) 0.0095(13)
C25 0.0346(16) 0.0327(15) 0.0300(15) -0.0011(12) -0.0021(12) -0.0003(12)
C27 0.0295(15) 0.0527(19) 0.0357(17) -0.0019(14) 0.0038(13) -0.0051(14)
O27 0.0517(16) 0.0697(19) 0.072(2) 0.0226(15) 0.0120(14) -0.0069(14)
C26 0.0390(17) 0.0408(17) 0.0350(17) 0.0009(13) -0.0023(13) -0.0042(14)
C28 0.0265(14) 0.0501(18) 0.0336(16) -0.0029(14) -0.0018(12) -0.0026(13)
C29 0.051(2) 0.053(2) 0.053(2) -0.0077(17) -0.0084(18) 0.0138(17)
C02U 0.071(3) 0.053(2) 0.043(2) 0.0104(17) 0.0039(18) 0.0058(19)
C30 0.0363(17) 0.0481(18) 0.0344(17) -0.0016(14) 0.0073(13) 0.0036(14)
C32 0.0452(19) 0.0410(18) 0.0437(19) 0.0053(14) 0.0102(15) 0.0017(14)
C31 0.0373(17) 0.0450(18) 0.0378(18) 0.0091(14) 0.0047(14) 0.0001(14)
C33 0.0293(16) 0.055(2) 0.0363(17) -0.0053(14) 0.0042(13) -0.0061(14)
C34 0.0313(16) 0.0523(19) 0.0343(16) 0.0022(14) -0.0008(13) -0.0013(14)
C035 0.069(3) 0.063(3) 0.059(3) 0.018(2) 0.022(2) 0.009(2)
C35 0.053(2) 0.061(2) 0.045(2) 0.0040(17) 0.0174(17) -0.0107(18)
C37 0.074(3) 0.057(2) 0.056(2) -0.0005(19) 0.026(2) -0.015(2)
C36 0.038(2) 0.086(3) 0.070(3) -0.015(2) -0.0035(19) -0.011(2)
C38 0.052(2) 0.0433(19) 0.055(2) -0.0048(16) 0.0090(17) 0.0096(16)
C39 0.048(2) 0.0408(18) 0.056(2) 0.0141(16) 0.0079(16) 0.0060(15)
C03E 0.111(4) 0.067(3) 0.049(3) 0.010(2) -0.006(3) 0.012(3)
C03H 0.084(4) 0.073(3) 0.081(3) 0.007(3) -0.024(3) -0.007(3)
C40 0.102(4) 0.049(2) 0.051(2) -0.0076(19) -0.033(2) 0.003(2)
C41 0.194(7) 0.081(4) 0.059(3) -0.016(3) -0.073(4) 0.010(4)
C42 0.049(2) 0.056(2) 0.0321(17) -0.0076(15) -0.0058(14) 0.0064(16)
C43 0.067(3) 0.065(3) 0.126(5) 0.002(3) 0.009(3) -0.029(3)
C44 0.0297(15) 0.0459(17) 0.0304(15) 0.0011(13) 0.0007(12) -0.0070(13)
C45 0.0274(15) 0.0430(17) 0.0317(16) 0.0045(12) -0.0015(12) -0.0038(12)
C46 0.0291(15) 0.0410(16) 0.0286(15) -0.0021(12) -0.0009(12) -0.0027(12)
C47 0.0288(15) 0.0419(17) 0.0288(15) -0.0040(12) -0.0017(12) -0.0071(12)
C48 0.0340(15) 0.0409(16) 0.0289(15) -0.0003(12) -0.0059(12) -0.0042(13)
C49 0.0347(16) 0.0424(16) 0.0261(15) -0.0018(12) -0.0012(12) -0.0093(13)
C50 0.0277(14) 0.0359(15) 0.0268(14) -0.0023(11) -0.0003(11) -0.0049(11)
C51 0.0255(14) 0.0428(16) 0.0262(14) -0.0013(12) -0.0016(11) -0.0030(12)
C52 0.0325(16) 0.0505(18) 0.0234(14) 0.0015(12) 0.0012(12) -0.0044(13)
C53 0.0290(15) 0.0538(19) 0.0256(15) 0.0000(13) -0.0015(12) -0.0039(13)
C54 0.0238(14) 0.0418(17) 0.0339(16) -0.0004(12) 0.0021(12) 0.0007(12)
C55 0.0327(15) 0.0331(15) 0.0273(14) -0.0043(11) 0.0021(12) -0.0023(12)
C56 0.0278(15) 0.0434(17) 0.0265(14) -0.0038(12) 0.0000(11) 0.0002(12)
C57 0.0247(15) 0.0496(18) 0.0372(17) 0.0002(14) 0.0043(12) 0.0014(13)
C58 0.0240(15) 0.0475(18) 0.0480(19) -0.0015(15) 0.0002(13) -0.0006(13)
C59 0.0250(15) 0.0466(18) 0.0481(19) -0.0045(15) -0.0036(13) 0.0020(13)
C60 0.0285(15) 0.0468(19) 0.053(2) -0.0023(15) -0.0110(14) 0.0009(13)
C61 0.0430(19) 0.0403(17) 0.0443(19) -0.0054(14) -0.0158(15) 0.0045(14)
C62 0.0353(16) 0.0365(16) 0.0376(17) 0.0004(13) -0.0043(13) -0.0009(13)
C63 0.0408(18) 0.0338(16) 0.0408(18) 0.0005(13) -0.0002(14) -0.0036(13)
C64 0.0370(17) 0.0326(16) 0.0415(17) 0.0022(13) 0.0042(13) -0.0003(13)
C65 0.0336(16) 0.0345(16) 0.0395(17) 0.0019(13) 0.0007(13) -0.0019(12)
C66 0.0334(16) 0.0378(16) 0.0300(15) 0.0020(12) 0.0042(12) 0.0002(12)
C67 0.0357(16) 0.0360(16) 0.0366(17) 0.0018(12) 0.0032(13) -0.0053(13)
C68 0.0383(17) 0.0374(16) 0.0402(17) 0.0090(13) -0.0030(14) -0.0026(13)
C69 0.0375(17) 0.0458(18) 0.0326(16) 0.0061(13) -0.0058(13) -0.0027(14)
C70 0.0237(14) 0.0436(17) 0.0334(15) 0.0011(13) -0.0019(11) -0.0057(12)
C71 0.0367(17) 0.053(2) 0.048(2) -0.0090(16) 0.0023(15) -0.0105(15)
C72 0.0394(17) 0.057(2) 0.0321(17) 0.0033(14) -0.0112(14) -0.0079(15)
C73 0.0314(16) 0.064(2) 0.0372(18) 0.0122(16) -0.0038(13) -0.0091(15)
C74 0.0408(18) 0.0498(19) 0.0409(18) 0.0118(15) -0.0092(14) -0.0121(15)
C75 0.0324(17) 0.056(2) 0.0336(16) 0.0082(14) -0.0027(13) -0.0079(14)
C76 0.0289(15) 0.0467(18) 0.0349(16) 0.0072(13) -0.0027(12) 0.0001(13)
C77 0.0288(15) 0.0468(18) 0.0320(16) -0.0003(13) -0.0002(12) 0.0020(13)
C78 0.0385(18) 0.057(2) 0.0427(19) 0.0057(16) -0.0072(15) 0.0136(15)
C79 0.0391(19) 0.071(3) 0.058(2) -0.016(2) 0.0091(17) 0.0058(18)
C80 0.082(3) 0.072(3) 0.044(2) -0.0046(19) -0.016(2) 0.035(2)
C81 0.050(2) 0.052(2) 0.049(2) -0.0139(16) 0.0012(17) -0.0036(16)
C82 0.047(2) 0.0355(17) 0.061(2) 0.0134(16) -0.0091(17) -0.0047(14)
C83 0.046(2) 0.058(2) 0.0401(19) -0.0053(16) 0.0056(15) -0.0147(16)
C84 0.0460(19) 0.0436(19) 0.0391(18) -0.0007(15) 0.0089(14) 0.0004(15)
C85 0.123(5) 0.068(3) 0.052(3) 0.002(2) 0.034(3) 0.009(3)
C86 0.040(2) 0.068(3) 0.146(5) 0.038(3) 0.008(3) 0.003(2)

loop_
_atom_type_symbol
_atom_type_description
_atom_type_scat_dispersion_real
_atom_type_scat_dispersion_imag
_atom_type_scat_source
C C 0.0181 0.0091 'International Tables Vol C Tables 4.2.6.8 and 6.1.1.4'
H H 0.0000 0.0000 'International Tables Vol C Tables 4.2.6.8 and 6.1.1.4'
N N 0.0311 0.0180 'International Tables Vol C Tables 4.2.6.8 and 6.1.1.4'
O O 0.0492 0.0322 'International Tables Vol C Tables 4.2.6.8 and 6.1.1.4'

loop_
_geom_angle_atom_site_label_1
_geom_angle_atom_site_label_2
_geom_angle_atom_site_label_3
_geom_angle
_geom_angle_site_symmetry_1
_geom_angle_site_symmetry_3
_geom_angle_publ_flag
O1 C1 O2 109.9(3) . . ?
O1 C1 C29 107.2(3) . . ?
O2 C1 C29 109.2(3) . . ?
O1 C1 C2 112.7(3) . . ?
O2 C1 C2 104.9(2) . . ?
C29 C1 C2 112.8(3) . . ?
C13 N1 N2 121.4(3) . . ?
C28 O1 C1 118.0(2) . . ?
O3 C2 C3 131.5(3) . . ?
O3 C2 C1 121.5(3) . . ?
C3 C2 C1 107.0(3) . . ?
N1 N2 C31 118.9(3) . . ?
N1 N2 C34 109.2(3) . . ?
C31 N2 C34 111.2(3) . . ?
C4 O2 C1 107.7(2) . . ?
C2 C3 C4 107.2(3) . . ?
C2 C3 C8 133.3(3) . . ?
C4 C3 C8 119.5(3) . . ?
C35 N3 C32 111.4(3) . . ?
C35 N3 C33 112.2(3) . . ?
C32 N3 C33 108.9(3) . . ?
C35 N3 H3 108.1 . . ?
C32 N3 H3 108.1 . . ?
C33 N3 H3 108.1 . . ?
C12 O6 H6 109.5 . . ?
C75 N6 N7 120.5(3) . . ?
O5 C6 C5 119.4(3) . . ?
O5 C6 C7 119.5(3) . . ?
C5 C6 C7 121.0(3) . . ?
C56 N5 C54 125.9(3) . . ?
C56 N5 H5A 117.0 . . ?
C54 N5 H5A 117.0 . . ?
C4 C5 C6 115.8(3) . . ?
C4 C5 C30 123.3(3) . . ?
C6 C5 C30 120.9(3) . . ?
C9 O4 H4 109.5 . . ?
C5 C4 O2 120.5(3) . . ?
C5 C4 C3 126.2(3) . . ?
O2 C4 C3 113.2(3) . . ?
C14 N4 C11 125.7(3) . . ?
C14 N4 H4A 117.2 . . ?
C11 N4 H4A 117.2 . . ?
N6 N7 C76 110.0(3) . . ?
N6 N7 C73 119.4(3) . . ?
C76 N7 C73 112.7(3) . . ?
C12 C7 C8 120.0(3) . . ?
C12 C7 C6 119.5(3) . . ?
C8 C7 C6 120.5(3) . . ?
C20 O8 H8 109.5 . . ?
C78 N8 C74 111.7(3) . . ?
C78 N8 C77 111.5(3) . . ?
C74 N8 C77 109.5(3) . . ?
C78 N8 H1 105(3) . . ?
C74 N8 H1 104(3) . . ?
C77 N8 H1 115(3) . . ?
C9 C8 C7 118.1(3) . . ?
C9 C8 C3 125.1(3) . . ?
C7 C8 C3 116.8(3) . . ?
C22 O9 H9 109.5 . . ?
O4 C9 C10 116.6(3) . . ?
O4 C9 C8 121.6(3) . . ?
C10 C9 C8 121.8(3) . . ?
C40 O10 C24 120.2(3) . . ?
C9 C10 C11 118.7(3) . . ?
C9 C10 C13 116.6(3) . . ?
C11 C10 C13 124.7(3) . . ?
C12 C11 N4 122.2(3) . . ?
C12 C11 C10 120.5(3) . . ?
N4 C11 C10 117.2(3) . . ?
C43 O12 C26 113.1(4) . . ?
O6 C12 C11 120.1(3) . . ?
O6 C12 C7 119.2(3) . . ?
C11 C12 C7 120.8(3) . . ?
C70 O13 C44 118.0(2) . . ?
N1 C13 C10 124.0(3) . . ?
N1 C13 H13 118.0 . . ?
C10 C13 H13 118.0 . . ?
O7 C14 N4 124.9(3) . . ?
O7 C14 C15 122.3(3) . . ?
N4 C14 C15 112.8(3) . . ?
C47 O14 C44 108.5(2) . . ?
C16 C15 C36 125.6(3) . . ?
C16 C15 C14 117.6(3) . . ?
C36 C15 C14 116.8(3) . . ?
C52 O16 H16A 109.5 . . ?
C15 C16 C17 124.5(3) . . ?
C15 C16 H16 117.7 . . ?
C17 C16 H16 117.7 . . ?
C18 C17 C16 125.6(3) . . ?
C18 C17 H17 117.2 . . ?
C16 C17 H17 117.2 . . ?
C17 C18 C19 126.6(3) . . ?
C17 C18 H18 116.7 . . ?
C19 C18 H18 116.7 . . ?
C55 O18 H18A 109.5 . . ?
C18 C19 C20 112.1(3) . . ?
C18 C19 C37 107.5(3) . . ?
C20 C19 C37 112.5(3) . . ?
C18 C19 H19 108.2 . . ?
C20 C19 H19 108.2 . . ?
C37 C19 H19 108.2 . . ?
C20 C21 C38 113.9(3) . . ?
C20 C21 C22 111.7(3) . . ?
C38 C21 C22 109.3(3) . . ?
C20 C21 H21 107.2 . . ?
C38 C21 H21 107.2 . . ?
C22 C21 H21 107.2 . . ?
C64 O21 H21A 109.5 . . ?
O8 C20 C21 111.8(3) . . ?
O8 C20 C19 108.5(3) . . ?
C21 C20 C19 113.1(3) . . ?
O8 C20 H20 107.7 . . ?
C21 C20 H20 107.7 . . ?
C19 C20 H20 107.7 . . ?
C62 O20 H20A 109.5 . . ?
C84 O22 C66 120.4(2) . . ?
O9 C22 C23 105.3(3) . . ?
O9 C22 C21 110.3(3) . . ?
C23 C22 C21 115.2(3) . . ?
O9 C22 H22 108.6 . . ?
C23 C22 H22 108.6 . . ?
C21 C22 H22 108.6 . . ?
O10 C24 C25 107.3(2) . . ?
O10 C24 C23 105.9(2) . . ?
C25 C24 C23 116.0(3) . . ?
O10 C24 H24 109.2 . . ?
C25 C24 H24 109.2 . . ?
C23 C24 H24 109.2 . . ?
C68 O24 C86 111.8(3) . . ?
C24 C23 C22 108.6(3) . . ?
C24 C23 C39 111.2(3) . . ?
C22 C23 C39 115.4(3) . . ?
C24 C23 H23 107.1 . . ?
C22 C23 H23 107.1 . . ?
C39 C23 H23 107.1 . . ?
C24 C25 C26 111.5(3) . . ?
C24 C25 C42 109.3(3) . . ?
C26 C25 C42 110.9(3) . . ?
C24 C25 H25 108.3 . . ?
C26 C25 H25 108.3 . . ?
C42 C25 H25 108.3 . . ?
C28 C27 C26 120.6(3) . . ?
C28 C27 H27 119.7 . . ?
C26 C27 H27 119.7 . . ?
C035 O27 H27A 109.5 . . ?
O12 C26 C27 112.7(3) . . ?
O12 C26 C25 106.5(3) . . ?
C27 C26 C25 112.4(3) . . ?
O12 C26 H26 108.4 . . ?
C27 C26 H26 108.4 . . ?
C25 C26 H26 108.4 . . ?
C27 C28 O1 125.3(3) . . ?
C27 C28 H28 117.3 . . ?
O1 C28 H28 117.3 . . ?
C1 C29 H29A 109.5 . . ?
C1 C29 H29B 109.5 . . ?
H29A C29 H29B 109.5 . . ?
C1 C29 H29C 109.5 . . ?
H29A C29 H29C 109.5 . . ?
H29B C29 H29C 109.5 . . ?
C03E C02U C035 114.3(4) . . ?
C03E C02U H02A 108.7 . . ?
C035 C02U H02A 108.7 . . ?
C03E C02U H02B 108.7 . . ?
C035 C02U H02B 108.7 . . ?
H02A C02U H02B 107.6 . . ?
C5 C30 H30A 109.5 . . ?
C5 C30 H30B 109.5 . . ?
H30A C30 H30B 109.5 . . ?
C5 C30 H30C 109.5 . . ?
H30A C30 H30C 109.5 . . ?
H30B C30 H30C 109.5 . . ?
N3 C32 C31 110.8(3) . . ?
N3 C32 H32A 109.5 . . ?
C31 C32 H32A 109.5 . . ?
N3 C32 H32B 109.5 . . ?
C31 C32 H32B 109.5 . . ?
H32A C32 H32B 108.1 . . ?
N2 C31 C32 109.7(3) . . ?
N2 C31 H31A 109.7 . . ?
C32 C31 H31A 109.7 . . ?
N2 C31 H31B 109.7 . . ?
C32 C31 H31B 109.7 . . ?
H31A C31 H31B 108.2 . . ?
N3 C33 C34 109.5(3) . . ?
N3 C33 H33A 109.8 . . ?
C34 C33 H33A 109.8 . . ?
N3 C33 H33B 109.8 . . ?
C34 C33 H33B 109.8 . . ?
H33A C33 H33B 108.2 . . ?
N2 C34 C33 111.0(3) . . ?
N2 C34 H34A 109.4 . . ?
C33 C34 H34A 109.4 . . ?
N2 C34 H34B 109.4 . . ?
C33 C34 H34B 109.4 . . ?
H34A C34 H34B 108.0 . . ?
O27 C035 C02U 112.5(3) . . ?
O27 C035 H03A 109.1 . . ?
C02U C035 H03A 109.1 . . ?
O27 C035 H03B 109.1 . . ?
C02U C035 H03B 109.1 . . ?
H03A C035 H03B 107.8 . . ?
N3 C35 H35A 109.5 . . ?
N3 C35 H35B 109.5 . . ?
H35A C35 H35B 109.5 . . ?
N3 C35 H35C 109.5 . . ?
H35A C35 H35C 109.5 . . ?
H35B C35 H35C 109.5 . . ?
C19 C37 H37A 109.5 . . ?
C19 C37 H37B 109.5 . . ?
H37A C37 H37B 109.5 . . ?
C19 C37 H37C 109.5 . . ?
H37A C37 H37C 109.5 . . ?
H37B C37 H37C 109.5 . . ?
C15 C36 H36A 109.5 . . ?
C15 C36 H36B 109.5 . . ?
H36A C36 H36B 109.5 . . ?
C15 C36 H36C 109.5 . . ?
H36A C36 H36C 109.5 . . ?
H36B C36 H36C 109.5 . . ?
C21 C38 H38A 109.5 . . ?
C21 C38 H38B 109.5 . . ?
H38A C38 H38B 109.5 . . ?
C21 C38 H38C 109.5 . . ?
H38A C38 H38C 109.5 . . ?
H38B C38 H38C 109.5 . . ?
C23 C39 H39A 109.5 . . ?
C23 C39 H39B 109.5 . . ?
H39A C39 H39B 109.5 . . ?
C23 C39 H39C 109.5 . . ?
H39A C39 H39C 109.5 . . ?
H39B C39 H39C 109.5 . . ?
C02U C03E C03H 111.9(4) . . ?
C02U C03E H03C 109.2 . . ?
C03H C03E H03C 109.2 . . ?
C02U C03E H03D 109.2 . . ?
C03H C03E H03D 109.2 . . ?
H03C C03E H03D 107.9 . . ?
C03E C03H H03E 109.5 . . ?
C03E C03H H03F 109.5 . . ?
H03E C03H H03F 109.5 . . ?
C03E C03H H03G 109.5 . . ?
H03E C03H H03G 109.5 . . ?
H03F C03H H03G 109.5 . . ?
O11 C40 O10 124.5(4) . . ?
O11 C40 C41 124.7(4) . . ?
O10 C40 C41 110.7(4) . . ?
C40 C41 H41A 109.5 . . ?
C40 C41 H41B 109.5 . . ?
H41A C41 H41B 109.5 . . ?
C40 C41 H41C 109.5 . . ?
H41A C41 H41C 109.5 . . ?
H41B C41 H41C 109.5 . . ?
C25 C42 H42A 109.5 . . ?
C25 C42 H42B 109.5 . . ?
H42A C42 H42B 109.5 . . ?
C25 C42 H42C 109.5 . . ?
H42A C42 H42C 109.5 . . ?
H42B C42 H42C 109.5 . . ?
O12 C43 H43A 109.5 . . ?
O12 C43 H43B 109.5 . . ?
H43A C43 H43B 109.5 . . ?
O12 C43 H43C 109.5 . . ?
H43A C43 H43C 109.5 . . ?
H43B C43 H43C 109.5 . . ?
O13 C44 O14 111.5(3) . . ?
O13 C44 C71 106.8(3) . . ?
O14 C44 C71 108.6(3) . . ?
O13 C44 C45 113.2(3) . . ?
O14 C44 C45 103.1(2) . . ?
C71 C44 C45 113.6(3) . . ?
O15 C45 C46 132.1(3) . . ?
O15 C45 C44 119.3(3) . . ?
C46 C45 C44 108.6(3) . . ?
C45 C46 C47 107.1(3) . . ?
C45 C46 C51 133.9(3) . . ?
C47 C46 C51 119.0(3) . . ?
O14 C47 C48 122.1(3) . . ?
O14 C47 C46 112.5(3) . . ?
C48 C47 C46 125.4(3) . . ?
C47 C48 C49 117.2(3) . . ?
C47 C48 C72 122.9(3) . . ?
C49 C48 C72 119.9(3) . . ?
O17 C49 C48 120.6(3) . . ?
O17 C49 C50 119.2(3) . . ?
C48 C49 C50 120.2(3) . . ?
C51 C50 C55 121.2(3) . . ?
C51 C50 C49 120.7(3) . . ?
C55 C50 C49 118.1(3) . . ?
C52 C51 C50 118.6(3) . . ?
C52 C51 C46 124.1(3) . . ?
C50 C51 C46 117.3(3) . . ?
O16 C52 C51 122.3(3) . . ?
O16 C52 C53 117.0(3) . . ?
C51 C52 C53 120.7(3) . . ?
C52 C53 C54 119.5(3) . . ?
C52 C53 C75 116.0(3) . . ?
C54 C53 C75 124.5(3) . . ?
C55 C54 N5 121.2(3) . . ?
C55 C54 C53 120.6(3) . . ?
N5 C54 C53 118.1(3) . . ?
O18 C55 C54 120.0(3) . . ?
O18 C55 C50 120.7(3) . . ?
C54 C55 C50 119.3(3) . . ?
O19 C56 N5 125.7(3) . . ?
O19 C56 C57 121.5(3) . . ?
N5 C56 C57 112.8(3) . . ?
C58 C57 C79 125.3(3) . . ?
C58 C57 C56 117.8(3) . . ?
C79 C57 C56 116.9(3) . . ?
C57 C58 C59 123.5(3) . . ?
C57 C58 H58 118.3 . . ?
C59 C58 H58 118.3 . . ?
C60 C59 C58 124.6(3) . . ?
C60 C59 H59 117.7 . . ?
C58 C59 H59 117.7 . . ?
C59 C60 C61 126.8(3) . . ?
C59 C60 H60 116.6 . . ?
C61 C60 H60 116.6 . . ?
C60 C61 C80 108.5(3) . . ?
C60 C61 C62 112.5(3) . . ?
C80 C61 C62 111.6(3) . . ?
C60 C61 H61 108.1 . . ?
C80 C61 H61 108.1 . . ?
C62 C61 H61 108.1 . . ?
O20 C62 C61 108.0(3) . . ?
O20 C62 C63 110.5(3) . . ?
C61 C62 C63 114.1(3) . . ?
O20 C62 H62 108.0 . . ?
C61 C62 H62 108.0 . . ?
C63 C62 H62 108.0 . . ?
C64 C63 C81 109.7(3) . . ?
C64 C63 C62 112.3(3) . . ?
C81 C63 C62 113.2(3) . . ?
C64 C63 H63 107.1 . . ?
C81 C63 H63 107.1 . . ?
C62 C63 H63 107.1 . . ?
O21 C64 C63 109.1(3) . . ?
O21 C64 C65 106.6(3) . . ?
C63 C64 C65 116.0(3) . . ?
O21 C64 H64 108.3 . . ?
C63 C64 H64 108.3 . . ?
C65 C64 H64 108.3 . . ?
C82 C65 C66 111.0(3) . . ?
C82 C65 C64 114.5(3) . . ?
C66 C65 C64 108.8(3) . . ?
C82 C65 H65 107.4 . . ?
C66 C65 H65 107.4 . . ?
C64 C65 H65 107.4 . . ?
O22 C66 C67 107.8(2) . . ?
O22 C66 C65 106.4(2) . . ?
C67 C66 C65 114.3(3) . . ?
O22 C66 H66 109.4 . . ?
C67 C66 H66 109.4 . . ?
C65 C66 H66 109.4 . . ?
C68 C67 C83 112.9(3) . . ?
C68 C67 C66 111.7(3) . . ?
C83 C67 C66 109.7(3) . . ?
C68 C67 H67 107.4 . . ?
C83 C67 H67 107.4 . . ?
C66 C67 H67 107.4 . . ?
O24 C68 C69 111.6(3) . . ?
O24 C68 C67 108.3(3) . . ?
C69 C68 C67 111.0(3) . . ?
O24 C68 H68 108.6 . . ?
C69 C68 H68 108.6 . . ?
C67 C68 H68 108.6 . . ?
C70 C69 C68 121.0(3) . . ?
C70 C69 H69 119.5 . . ?
C68 C69 H69 119.5 . . ?
C69 C70 O13 125.0(3) . . ?
C69 C70 H70 117.5 . . ?
O13 C70 H70 117.5 . . ?
C44 C71 H71A 109.5 . . ?
C44 C71 H71B 109.5 . . ?
H71A C71 H71B 109.5 . . ?
C44 C71 H71C 109.5 . . ?
H71A C71 H71C 109.5 . . ?
H71B C71 H71C 109.5 . . ?
C48 C72 H72A 109.5 . . ?
C48 C72 H72B 109.5 . . ?
H72A C72 H72B 109.5 . . ?
C48 C72 H72C 109.5 . . ?
H72A C72 H72C 109.5 . . ?
H72B C72 H72C 109.5 . . ?
N7 C73 C74 109.4(3) . . ?
N7 C73 H73A 109.8 . . ?
C74 C73 H73A 109.8 . . ?
N7 C73 H73B 109.8 . . ?
C74 C73 H73B 109.8 . . ?
H73A C73 H73B 108.2 . . ?
N8 C74 C73 110.3(3) . . ?
N8 C74 H74A 109.6 . . ?
C73 C74 H74A 109.6 . . ?
N8 C74 H74B 109.6 . . ?
C73 C74 H74B 109.6 . . ?
H74A C74 H74B 108.1 . . ?
N6 C75 C53 122.8(3) . . ?
N6 C75 H75 118.6 . . ?
C53 C75 H75 118.6 . . ?
N7 C76 C77 110.8(3) . . ?
N7 C76 H76A 109.5 . . ?
C77 C76 H76A 109.5 . . ?
N7 C76 H76B 109.5 . . ?
C77 C76 H76B 109.5 . . ?
H76A C76 H76B 108.1 . . ?
N8 C77 C76 109.6(3) . . ?
N8 C77 H77A 109.7 . . ?
C76 C77 H77A 109.7 . . ?
N8 C77 H77B 109.7 . . ?
C76 C77 H77B 109.7 . . ?
H77A C77 H77B 108.2 . . ?
N8 C78 H78A 109.5 . . ?
N8 C78 H78B 109.5 . . ?
H78A C78 H78B 109.5 . . ?
N8 C78 H78C 109.5 . . ?
H78A C78 H78C 109.5 . . ?
H78B C78 H78C 109.5 . . ?
C57 C79 H79A 109.5 . . ?
C57 C79 H79B 109.5 . . ?
H79A C79 H79B 109.5 . . ?
C57 C79 H79C 109.5 . . ?
H79A C79 H79C 109.5 . . ?
H79B C79 H79C 109.5 . . ?
C61 C80 H80A 109.5 . . ?
C61 C80 H80B 109.5 . . ?
H80A C80 H80B 109.5 . . ?
C61 C80 H80C 109.5 . . ?
H80A C80 H80C 109.5 . . ?
H80B C80 H80C 109.5 . . ?
C63 C81 H81A 109.5 . . ?
C63 C81 H81B 109.5 . . ?
H81A C81 H81B 109.5 . . ?
C63 C81 H81C 109.5 . . ?
H81A C81 H81C 109.5 . . ?
H81B C81 H81C 109.5 . . ?
C65 C82 H82A 109.5 . . ?
C65 C82 H82B 109.5 . . ?
H82A C82 H82B 109.5 . . ?
C65 C82 H82C 109.5 . . ?
H82A C82 H82C 109.5 . . ?
H82B C82 H82C 109.5 . . ?
C67 C83 H83A 109.5 . . ?
C67 C83 H83B 109.5 . . ?
H83A C83 H83B 109.5 . . ?
C67 C83 H83C 109.5 . . ?
H83A C83 H83C 109.5 . . ?
H83B C83 H83C 109.5 . . ?
O23 C84 O22 124.4(3) . . ?
O23 C84 C85 124.5(4) . . ?
O22 C84 C85 111.1(3) . . ?
C84 C85 H85A 109.5 . . ?
C84 C85 H85B 109.5 . . ?
H85A C85 H85B 109.5 . . ?
C84 C85 H85C 109.5 . . ?
H85A C85 H85C 109.5 . . ?
H85B C85 H85C 109.5 . . ?
O24 C86 H86A 109.5 . . ?
O24 C86 H86B 109.5 . . ?
H86A C86 H86B 109.5 . . ?
O24 C86 H86C 109.5 . . ?
H86A C86 H86C 109.5 . . ?
H86B C86 H86C 109.5 . . ?

loop_
_geom_bond_atom_site_label_1
_geom_bond_atom_site_label_2
_geom_bond_distance
_geom_bond_site_symmetry_2
_geom_bond_publ_flag
C1 O1 1.417(4) . ?
C1 O2 1.447(4) . ?
C1 C29 1.497(5) . ?
C1 C2 1.539(5) . ?
N1 C13 1.291(4) . ?
N1 N2 1.385(4) . ?
O1 C28 1.400(4) . ?
C2 O3 1.248(4) . ?
C2 C3 1.404(4) . ?
N2 C31 1.457(4) . ?
N2 C34 1.471(4) . ?
O2 C4 1.370(4) . ?
C3 C4 1.411(5) . ?
C3 C8 1.436(4) . ?
N3 C35 1.489(4) . ?
N3 C32 1.499(4) . ?
N3 C33 1.499(4) . ?
N3 H3 1.0000 . ?
O6 C12 1.363(4) . ?
O6 H6 0.8400 . ?
N6 C75 1.284(4) . ?
N6 N7 1.381(4) . ?
C6 O5 1.282(4) . ?
C6 C5 1.420(4) . ?
C6 C7 1.472(4) . ?
N5 C56 1.351(4) . ?
N5 C54 1.420(4) . ?
N5 H5A 0.8800 . ?
C5 C4 1.363(4) . ?
C5 C30 1.509(4) . ?
O4 C9 1.361(4) . ?
O4 H4 0.8400 . ?
N4 C14 1.356(5) . ?
N4 C11 1.417(4) . ?
N4 H4A 0.8800 . ?
N7 C76 1.461(4) . ?
N7 C73 1.466(4) . ?
C7 C12 1.411(4) . ?
C7 C8 1.423(4) . ?
O7 C14 1.215(4) . ?
O8 C20 1.431(4) . ?
O8 H8 0.8400 . ?
N8 C78 1.490(4) . ?
N8 C74 1.498(4) . ?
N8 C77 1.501(4) . ?
N8 H1 0.95(5) . ?
C8 C9 1.420(5) . ?
O9 C22 1.429(4) . ?
O9 H9 0.8400 . ?
C9 C10 1.396(5) . ?
O10 C40 1.312(5) . ?
O10 C24 1.471(4) . ?
C10 C11 1.425(5) . ?
C10 C13 1.457(5) . ?
C11 C12 1.382(5) . ?
O11 C40 1.186(6) . ?
O12 C43 1.416(6) . ?
O12 C26 1.437(4) . ?
O13 C70 1.392(4) . ?
O13 C44 1.399(4) . ?
C13 H13 0.9500 . ?
C14 C15 1.526(4) . ?
O14 C47 1.367(4) . ?
O14 C44 1.447(4) . ?
C15 C16 1.309(5) . ?
C15 C36 1.488(6) . ?
O15 C45 1.273(4) . ?
O16 C52 1.351(4) . ?
O16 H16A 0.8400 . ?
C16 C17 1.470(5) . ?
C16 H16 0.9500 . ?
C17 C18 1.324(5) . ?
C17 H17 0.9500 . ?
O17 C49 1.281(4) . ?
C18 C19 1.500(6) . ?
C18 H18 0.9500 . ?
O18 C55 1.352(4) . ?
O18 H18A 0.8400 . ?
O19 C56 1.214(4) . ?
C19 C20 1.532(5) . ?
C19 C37 1.537(5) . ?
C19 H19 1.0000 . ?
C21 C20 1.529(5) . ?
C21 C38 1.536(5) . ?
C21 C22 1.576(5) . ?
C21 H21 1.0000 . ?
O21 C64 1.434(4) . ?
O21 H21A 0.8400 . ?
C20 H20 1.0000 . ?
O20 C62 1.425(4) . ?
O20 H20A 0.8400 . ?
O22 C84 1.337(4) . ?
O22 C66 1.459(4) . ?
C22 C23 1.534(4) . ?
C22 H22 1.0000 . ?
C24 C25 1.528(4) . ?
C24 C23 1.532(5) . ?
C24 H24 1.0000 . ?
O24 C68 1.435(4) . ?
O24 C86 1.436(6) . ?
C23 C39 1.535(4) . ?
C23 H23 1.0000 . ?
O23 C84 1.202(5) . ?
C25 C26 1.532(4) . ?
C25 C42 1.539(4) . ?
C25 H25 1.0000 . ?
C27 C28 1.316(5) . ?
C27 C26 1.494(5) . ?
C27 H27 0.9500 . ?
O27 C035 1.431(6) . ?
O27 H27A 0.8400 . ?
C26 H26 1.0000 . ?
C28 H28 0.9500 . ?
C29 H29A 0.9800 . ?
C29 H29B 0.9800 . ?
C29 H29C 0.9800 . ?
C02U C03E 1.488(6) . ?
C02U C035 1.527(6) . ?
C02U H02A 0.9900 . ?
C02U H02B 0.9900 . ?
C30 H30A 0.9800 . ?
C30 H30B 0.9800 . ?
C30 H30C 0.9800 . ?
C32 C31 1.520(5) . ?
C32 H32A 0.9900 . ?
C32 H32B 0.9900 . ?
C31 H31A 0.9900 . ?
C31 H31B 0.9900 . ?
C33 C34 1.515(5) . ?
C33 H33A 0.9900 . ?
C33 H33B 0.9900 . ?
C34 H34A 0.9900 . ?
C34 H34B 0.9900 . ?
C035 H03A 0.9900 . ?
C035 H03B 0.9900 . ?
C35 H35A 0.9800 . ?
C35 H35B 0.9800 . ?
C35 H35C 0.9800 . ?
C37 H37A 0.9800 . ?
C37 H37B 0.9800 . ?
C37 H37C 0.9800 . ?
C36 H36A 0.9800 . ?
C36 H36B 0.9800 . ?
C36 H36C 0.9800 . ?
C38 H38A 0.9800 . ?
C38 H38B 0.9800 . ?
C38 H38C 0.9800 . ?
C39 H39A 0.9800 . ?
C39 H39B 0.9800 . ?
C39 H39C 0.9800 . ?
C03E C03H 1.529(8) . ?
C03E H03C 0.9900 . ?
C03E H03D 0.9900 . ?
C03H H03E 0.9800 . ?
C03H H03F 0.9800 . ?
C03H H03G 0.9800 . ?
C40 C41 1.508(6) . ?
C41 H41A 0.9800 . ?
C41 H41B 0.9800 . ?
C41 H41C 0.9800 . ?
C42 H42A 0.9800 . ?
C42 H42B 0.9800 . ?
C42 H42C 0.9800 . ?
C43 H43A 0.9800 . ?
C43 H43B 0.9800 . ?
C43 H43C 0.9800 . ?
C44 C71 1.506(5) . ?
C44 C45 1.534(4) . ?
C45 C46 1.380(5) . ?
C46 C47 1.407(4) . ?
C46 C51 1.454(4) . ?
C47 C48 1.378(4) . ?
C48 C49 1.411(4) . ?
C48 C72 1.509(4) . ?
C49 C50 1.479(4) . ?
C50 C51 1.418(4) . ?
C50 C55 1.420(4) . ?
C51 C52 1.407(4) . ?
C52 C53 1.408(5) . ?
C53 C54 1.427(4) . ?
C53 C75 1.463(4) . ?
C54 C55 1.382(4) . ?
C56 C57 1.516(4) . ?
C57 C58 1.340(5) . ?
C57 C79 1.497(5) . ?
C58 C59 1.448(5) . ?
C58 H58 0.9500 . ?
C59 C60 1.318(5) . ?
C59 H59 0.9500 . ?
C60 C61 1.516(5) . ?
C60 H60 0.9500 . ?
C61 C80 1.520(6) . ?
C61 C62 1.528(4) . ?
C61 H61 1.0000 . ?
C62 C63 1.544(5) . ?
C62 H62 1.0000 . ?
C63 C64 1.522(5) . ?
C63 C81 1.533(5) . ?
C63 H63 1.0000 . ?
C64 C65 1.545(4) . ?
C64 H64 1.0000 . ?
C65 C82 1.528(5) . ?
C65 C66 1.544(4) . ?
C65 H65 1.0000 . ?
C66 C67 1.537(4) . ?
C66 H66 1.0000 . ?
C67 C68 1.527(5) . ?
C67 C83 1.535(5) . ?
C67 H67 1.0000 . ?
C68 C69 1.500(5) . ?
C68 H68 1.0000 . ?
C69 C70 1.328(5) . ?
C69 H69 0.9500 . ?
C70 H70 0.9500 . ?
C71 H71A 0.9800 . ?
C71 H71B 0.9800 . ?
C71 H71C 0.9800 . ?
C72 H72A 0.9800 . ?
C72 H72B 0.9800 . ?
C72 H72C 0.9800 . ?
C73 C74 1.515(5) . ?
C73 H73A 0.9900 . ?
C73 H73B 0.9900 . ?
C74 H74A 0.9900 . ?
C74 H74B 0.9900 . ?
C75 H75 0.9500 . ?
C76 C77 1.507(4) . ?
C76 H76A 0.9900 . ?
C76 H76B 0.9900 . ?
C77 H77A 0.9900 . ?
C77 H77B 0.9900 . ?
C78 H78A 0.9800 . ?
C78 H78B 0.9800 . ?
C78 H78C 0.9800 . ?
C79 H79A 0.9800 . ?
C79 H79B 0.9800 . ?
C79 H79C 0.9800 . ?
C80 H80A 0.9800 . ?
C80 H80B 0.9800 . ?
C80 H80C 0.9800 . ?
C81 H81A 0.9800 . ?
C81 H81B 0.9800 . ?
C81 H81C 0.9800 . ?
C82 H82A 0.9800 . ?
C82 H82B 0.9800 . ?
C82 H82C 0.9800 . ?
C83 H83A 0.9800 . ?
C83 H83B 0.9800 . ?
C83 H83C 0.9800 . ?
C84 C85 1.509(6) . ?
C85 H85A 0.9800 . ?
C85 H85B 0.9800 . ?
C85 H85C 0.9800 . ?
C86 H86A 0.9800 . ?
C86 H86B 0.9800 . ?
C86 H86C 0.9800 . ?

loop_
_geom_torsion_atom_site_label_1
_geom_torsion_atom_site_label_2
_geom_torsion_atom_site_label_3
_geom_torsion_atom_site_label_4
_geom_torsion
_geom_torsion_site_symmetry_1
_geom_torsion_site_symmetry_2
_geom_torsion_site_symmetry_3
_geom_torsion_site_symmetry_4
_geom_torsion_publ_flag
O2 C1 O1 C28 -79.9(3) . . . . ?
C29 C1 O1 C28 161.5(3) . . . . ?
C2 C1 O1 C28 36.7(4) . . . . ?
O1 C1 C2 O3 58.6(4) . . . . ?
O2 C1 C2 O3 178.2(3) . . . . ?
C29 C1 C2 O3 -63.0(4) . . . . ?
O1 C1 C2 C3 -121.5(3) . . . . ?
O2 C1 C2 C3 -1.9(4) . . . . ?
C29 C1 C2 C3 116.9(3) . . . . ?
C13 N1 N2 C31 -12.8(5) . . . . ?
C13 N1 N2 C34 -141.9(3) . . . . ?
O1 C1 O2 C4 123.6(3) . . . . ?
C29 C1 O2 C4 -119.0(3) . . . . ?
C2 C1 O2 C4 2.2(3) . . . . ?
O3 C2 C3 C4 -179.2(4) . . . . ?
C1 C2 C3 C4 0.9(4) . . . . ?
O3 C2 C3 C8 -1.4(7) . . . . ?
C1 C2 C3 C8 178.7(3) . . . . ?
O5 C6 C5 C4 179.7(3) . . . . ?
C7 C6 C5 C4 -0.2(4) . . . . ?
O5 C6 C5 C30 0.3(5) . . . . ?
C7 C6 C5 C30 -179.7(3) . . . . ?
C6 C5 C4 O2 177.9(3) . . . . ?
C30 C5 C4 O2 -2.7(5) . . . . ?
C6 C5 C4 C3 -2.6(5) . . . . ?
C30 C5 C4 C3 176.8(3) . . . . ?
C1 O2 C4 C5 177.7(3) . . . . ?
C1 O2 C4 C3 -1.8(4) . . . . ?
C2 C3 C4 C5 -179.0(3) . . . . ?
C8 C3 C4 C5 2.9(5) . . . . ?
C2 C3 C4 O2 0.6(4) . . . . ?
C8 C3 C4 O2 -177.6(3) . . . . ?
C75 N6 N7 C76 -145.3(3) . . . . ?
C75 N6 N7 C73 -12.7(5) . . . . ?
O5 C6 C7 C12 2.0(4) . . . . ?
C5 C6 C7 C12 -178.0(3) . . . . ?
O5 C6 C7 C8 -177.2(3) . . . . ?
C5 C6 C7 C8 2.8(4) . . . . ?
C12 C7 C8 C9 -1.9(4) . . . . ?
C6 C7 C8 C9 177.2(3) . . . . ?
C12 C7 C8 C3 178.3(3) . . . . ?
C6 C7 C8 C3 -2.5(4) . . . . ?
C2 C3 C8 C9 2.6(6) . . . . ?
C4 C3 C8 C9 -179.8(3) . . . . ?
C2 C3 C8 C7 -177.7(3) . . . . ?
C4 C3 C8 C7 -0.1(4) . . . . ?
C7 C8 C9 O4 -178.9(3) . . . . ?
C3 C8 C9 O4 0.9(5) . . . . ?
C7 C8 C9 C10 0.5(5) . . . . ?
C3 C8 C9 C10 -179.8(3) . . . . ?
O4 C9 C10 C11 -178.4(3) . . . . ?
C8 C9 C10 C11 2.2(5) . . . . ?
O4 C9 C10 C13 3.5(5) . . . . ?
C8 C9 C10 C13 -175.9(3) . . . . ?
C14 N4 C11 C12 54.0(5) . . . . ?
C14 N4 C11 C10 -130.0(4) . . . . ?
C9 C10 C11 C12 -3.6(5) . . . . ?
C13 C10 C11 C12 174.4(3) . . . . ?
C9 C10 C11 N4 -179.6(3) . . . . ?
C13 C10 C11 N4 -1.7(5) . . . . ?
N4 C11 C12 O6 0.0(5) . . . . ?
C10 C11 C12 O6 -175.8(3) . . . . ?
N4 C11 C12 C7 178.0(3) . . . . ?
C10 C11 C12 C7 2.2(5) . . . . ?
C8 C7 C12 O6 178.7(3) . . . . ?
C6 C7 C12 O6 -0.5(4) . . . . ?
C8 C7 C12 C11 0.6(4) . . . . ?
C6 C7 C12 C11 -178.5(3) . . . . ?
N2 N1 C13 C10 -172.9(3) . . . . ?
C9 C10 C13 N1 175.9(3) . . . . ?
C11 C10 C13 N1 -2.1(6) . . . . ?
C11 N4 C14 O7 -9.3(5) . . . . ?
C11 N4 C14 C15 168.3(3) . . . . ?
O7 C14 C15 C16 71.8(5) . . . . ?
N4 C14 C15 C16 -105.9(4) . . . . ?
O7 C14 C15 C36 -106.9(4) . . . . ?
N4 C14 C15 C36 75.4(4) . . . . ?
C36 C15 C16 C17 178.9(4) . . . . ?
C14 C15 C16 C17 0.3(6) . . . . ?
C15 C16 C17 C18 173.4(4) . . . . ?
C16 C17 C18 C19 -174.4(4) . . . . ?
C17 C18 C19 C20 -8.7(5) . . . . ?
C17 C18 C19 C37 115.4(4) . . . . ?
C38 C21 C20 O8 -64.8(4) . . . . ?
C22 C21 C20 O8 59.7(3) . . . . ?
C38 C21 C20 C19 58.1(4) . . . . ?
C22 C21 C20 C19 -177.5(3) . . . . ?
C18 C19 C20 O8 -63.9(4) . . . . ?
C37 C19 C20 O8 174.8(3) . . . . ?
C18 C19 C20 C21 171.4(3) . . . . ?
C37 C19 C20 C21 50.2(4) . . . . ?
C20 C21 C22 O9 -63.3(3) . . . . ?
C38 C21 C22 O9 63.7(4) . . . . ?
C20 C21 C22 C23 55.7(4) . . . . ?
C38 C21 C22 C23 -177.3(3) . . . . ?
C40 O10 C24 C25 -123.4(4) . . . . ?
C40 O10 C24 C23 112.2(4) . . . . ?
O10 C24 C23 C22 -80.9(3) . . . . ?
C25 C24 C23 C22 160.3(3) . . . . ?
O10 C24 C23 C39 47.1(3) . . . . ?
C25 C24 C23 C39 -71.7(3) . . . . ?
O9 C22 C23 C24 -67.5(3) . . . . ?
C21 C22 C23 C24 170.8(3) . . . . ?
O9 C22 C23 C39 166.9(3) . . . . ?
C21 C22 C23 C39 45.2(4) . . . . ?
O10 C24 C25 C26 54.9(3) . . . . ?
C23 C24 C25 C26 173.0(3) . . . . ?
O10 C24 C25 C42 177.9(3) . . . . ?
C23 C24 C25 C42 -64.0(3) . . . . ?
C43 O12 C26 C27 74.6(4) . . . . ?
C43 O12 C26 C25 -161.7(4) . . . . ?
C28 C27 C26 O12 -133.2(3) . . . . ?
C28 C27 C26 C25 106.4(3) . . . . ?
C24 C25 C26 O12 65.7(3) . . . . ?
C42 C25 C26 O12 -56.4(3) . . . . ?
C24 C25 C26 C27 -170.4(3) . . . . ?
C42 C25 C26 C27 67.5(4) . . . . ?
C26 C27 C28 O1 -171.8(3) . . . . ?
C1 O1 C28 C27 52.7(4) . . . . ?
C35 N3 C32 C31 177.1(3) . . . . ?
C33 N3 C32 C31 -58.6(4) . . . . ?
N1 N2 C31 C32 174.1(3) . . . . ?
C34 N2 C31 C32 -57.8(4) . . . . ?
N3 C32 C31 N2 58.5(4) . . . . ?
C35 N3 C33 C34 -178.4(3) . . . . ?
C32 N3 C33 C34 57.7(4) . . . . ?
N1 N2 C34 C33 -168.3(3) . . . . ?
C31 N2 C34 C33 58.5(4) . . . . ?
N3 C33 C34 N2 -58.0(4) . . . . ?
C03E C02U C035 O27 178.6(4) . . . . ?
C035 C02U C03E C03H -173.1(4) . . . . ?
C24 O10 C40 O11 -3.2(8) . . . . ?
C24 O10 C40 C41 178.6(5) . . . . ?
C70 O13 C44 O14 -80.2(3) . . . . ?
C70 O13 C44 C71 161.4(3) . . . . ?
C70 O13 C44 C45 35.6(4) . . . . ?
C47 O14 C44 O13 125.5(3) . . . . ?
C47 O14 C44 C71 -117.1(3) . . . . ?
C47 O14 C44 C45 3.7(3) . . . . ?
O13 C44 C45 O15 58.0(4) . . . . ?
O14 C44 C45 O15 178.6(3) . . . . ?
C71 C44 C45 O15 -64.1(4) . . . . ?
O13 C44 C45 C46 -122.8(3) . . . . ?
O14 C44 C45 C46 -2.1(3) . . . . ?
C71 C44 C45 C46 115.2(3) . . . . ?
O15 C45 C46 C47 178.9(4) . . . . ?
C44 C45 C46 C47 -0.2(4) . . . . ?
O15 C45 C46 C51 0.4(7) . . . . ?
C44 C45 C46 C51 -178.7(3) . . . . ?
C44 O14 C47 C48 174.5(3) . . . . ?
C44 O14 C47 C46 -4.2(4) . . . . ?
C45 C46 C47 O14 2.8(4) . . . . ?
C51 C46 C47 O14 -178.5(3) . . . . ?
C45 C46 C47 C48 -175.9(3) . . . . ?
C51 C46 C47 C48 2.8(5) . . . . ?
O14 C47 C48 C49 -178.8(3) . . . . ?
C46 C47 C48 C49 -0.3(5) . . . . ?
O14 C47 C48 C72 -1.8(5) . . . . ?
C46 C47 C48 C72 176.8(3) . . . . ?
C47 C48 C49 O17 176.4(3) . . . . ?
C72 C48 C49 O17 -0.8(5) . . . . ?
C47 C48 C49 C50 -3.3(5) . . . . ?
C72 C48 C49 C50 179.6(3) . . . . ?
O17 C49 C50 C51 -175.3(3) . . . . ?
C48 C49 C50 C51 4.4(5) . . . . ?
O17 C49 C50 C55 4.2(4) . . . . ?
C48 C49 C50 C55 -176.1(3) . . . . ?
C55 C50 C51 C52 -1.7(4) . . . . ?
C49 C50 C51 C52 177.8(3) . . . . ?
C55 C50 C51 C46 178.7(3) . . . . ?
C49 C50 C51 C46 -1.8(4) . . . . ?
C45 C46 C51 C52 -2.8(6) . . . . ?
C47 C46 C51 C52 178.9(3) . . . . ?
C45 C46 C51 C50 176.7(3) . . . . ?
C47 C46 C51 C50 -1.6(4) . . . . ?
C50 C51 C52 O16 -179.6(3) . . . . ?
C46 C51 C52 O16 -0.1(5) . . . . ?
C50 C51 C52 C53 0.4(5) . . . . ?
C46 C51 C52 C53 179.9(3) . . . . ?
O16 C52 C53 C54 -176.8(3) . . . . ?
C51 C52 C53 C54 3.2(5) . . . . ?
O16 C52 C53 C75 5.9(5) . . . . ?
C51 C52 C53 C75 -174.1(3) . . . . ?
C56 N5 C54 C55 51.8(5) . . . . ?
C56 N5 C54 C53 -132.2(3) . . . . ?
C52 C53 C54 C55 -5.6(5) . . . . ?
C75 C53 C54 C55 171.4(3) . . . . ?
C52 C53 C54 N5 178.4(3) . . . . ?
C75 C53 C54 N5 -4.6(5) . . . . ?
N5 C54 C55 O18 2.6(5) . . . . ?
C53 C54 C55 O18 -173.3(3) . . . . ?
N5 C54 C55 C50 -179.8(3) . . . . ?
C53 C54 C55 C50 4.3(5) . . . . ?
C51 C50 C55 O18 176.9(3) . . . . ?
C49 C50 C55 O18 -2.5(4) . . . . ?
C51 C50 C55 C54 -0.6(4) . . . . ?
C49 C50 C55 C54 179.9(3) . . . . ?
C54 N5 C56 O19 -8.1(5) . . . . ?
C54 N5 C56 C57 169.0(3) . . . . ?
O19 C56 C57 C58 79.8(4) . . . . ?
N5 C56 C57 C58 -97.4(4) . . . . ?
O19 C56 C57 C79 -99.7(4) . . . . ?
N5 C56 C57 C79 83.0(4) . . . . ?
C79 C57 C58 C59 178.5(4) . . . . ?
C56 C57 C58 C59 -1.0(5) . . . . ?
C57 C58 C59 C60 173.3(4) . . . . ?
C58 C59 C60 C61 -174.7(3) . . . . ?
C59 C60 C61 C80 106.8(4) . . . . ?
C59 C60 C61 C62 -17.1(5) . . . . ?
C60 C61 C62 O20 -65.0(4) . . . . ?
C80 C61 C62 O20 172.8(3) . . . . ?
C60 C61 C62 C63 171.6(3) . . . . ?
C80 C61 C62 C63 49.5(4) . . . . ?
O20 C62 C63 C64 66.3(3) . . . . ?
C61 C62 C63 C64 -171.7(3) . . . . ?
O20 C62 C63 C81 -58.5(4) . . . . ?
C61 C62 C63 C81 63.5(4) . . . . ?
C81 C63 C64 O21 68.1(4) . . . . ?
C62 C63 C64 O21 -58.6(3) . . . . ?
C81 C63 C64 C65 -171.5(3) . . . . ?
C62 C63 C64 C65 61.8(4) . . . . ?
O21 C64 C65 C82 163.1(3) . . . . ?
C63 C64 C65 C82 41.4(4) . . . . ?
O21 C64 C65 C66 -72.0(3) . . . . ?
C63 C64 C65 C66 166.3(3) . . . . ?
C84 O22 C66 C67 -134.5(3) . . . . ?
C84 O22 C66 C65 102.5(3) . . . . ?
C82 C65 C66 O22 47.2(3) . . . . ?
C64 C65 C66 O22 -79.6(3) . . . . ?
C82 C65 C66 C67 -71.6(4) . . . . ?
C64 C65 C66 C67 161.5(3) . . . . ?
O22 C66 C67 C68 49.2(3) . . . . ?
C65 C66 C67 C68 167.3(3) . . . . ?
O22 C66 C67 C83 175.3(3) . . . . ?
C65 C66 C67 C83 -66.7(4) . . . . ?
C86 O24 C68 C69 71.4(5) . . . . ?
C86 O24 C68 C67 -166.1(4) . . . . ?
C83 C67 C68 O24 -59.5(4) . . . . ?
C66 C67 C68 O24 64.8(3) . . . . ?
C83 C67 C68 C69 63.4(4) . . . . ?
C66 C67 C68 C69 -172.3(3) . . . . ?
O24 C68 C69 C70 -131.0(3) . . . . ?
C67 C68 C69 C70 108.0(4) . . . . ?
C68 C69 C70 O13 -172.0(3) . . . . ?
C44 O13 C70 C69 55.8(4) . . . . ?
N6 N7 C73 C74 171.5(3) . . . . ?
C76 N7 C73 C74 -57.1(4) . . . . ?
C78 N8 C74 C73 176.9(3) . . . . ?
C77 N8 C74 C73 -59.0(4) . . . . ?
N7 C73 C74 N8 57.6(4) . . . . ?
N7 N6 C75 C53 -171.6(3) . . . . ?
C52 C53 C75 N6 177.0(3) . . . . ?
C54 C53 C75 N6 -0.1(6) . . . . ?
N6 N7 C76 C77 -166.7(3) . . . . ?
C73 N7 C76 C77 57.4(4) . . . . ?
C78 N8 C77 C76 -177.7(3) . . . . ?
C74 N8 C77 C76 58.1(3) . . . . ?
N7 C76 C77 N8 -56.9(4) . . . . ?
C66 O22 C84 O23 7.2(5) . . . . ?
C66 O22 C84 C85 -168.9(4) . . . . ?
